data_2300651
loop_
_publ_author_name
'Likhacheva, Anna Y.'
'Rashchenko, Sergey V.'
'Litasov, Konstantin D.'

_publ_section_title
;
 High-pressure structural properties of naphthalene up to 6&#x2005;GPa
;
_journal_coeditor_code kk5159
_journal_issue 3
_journal_name_full 'Journal of Applied Crystallography'
_journal_page_first 984
_journal_paper_doi 10.1107/S1600576714005937
_journal_volume 47
_journal_year 2014
_chemical_formula_sum 'C5 H4'
_chemical_formula_weight 64.09
_space_group_IT_number 14
_space_group_name_Hall '-P 2yab'
_space_group_name_H-M_alt 'P 1 21/a 1'
_symmetry_cell_setting monoclinic
_symmetry_space_group_name_H-M 'P 1 21/a 1'
_audit_creation_date 2013-04-17T16:35
_audit_creation_method 'from EXP file using GSAS2CIF'
_audit_update_record ' 2013-04-17T16:35  Initial CIF as created by GSAS2CIF'
_cell_angle_alpha 90.0
_cell_angle_beta 125.706(12)
_cell_angle_gamma 90.0
_cell_formula_units_Z 4
_cell_length_a 7.3886(14)
_cell_length_b 5.6145(9)
_cell_length_c 8.2776(26)
_cell_volume 278.83(12)
_computing_structure_refinement GSAS
_diffrn_radiation_polarisn_ratio 0.95
_diffrn_radiation_probe x-ray
_diffrn_radiation_wavelength 0.3685
_exptl_absorpt_correction_T_max 1.00000
_exptl_absorpt_correction_T_min 1.00000
_exptl_absorpt_process_details
;   GSAS Absorption/surface roughness correction: function number 0
 No correction is applied.
;
_pd_calc_method 'Rietveld Refinement'
_pd_instr_location ' ?'
_pd_meas_2theta_range_inc 0.0141
_pd_meas_2theta_range_max 28.1646
_pd_meas_2theta_range_min 0.021
_pd_meas_number_of_points 1997
_pd_phase_name naphthalene
_pd_prep_pressure 5.6
_pd_proc_2theta_range_inc 0.0141
_pd_proc_2theta_range_max 28.1646
_pd_proc_2theta_range_min 0.021
_pd_proc_info_datetime 2013-04-17T16:35:43
_pd_proc_info_excluded_regions ' ?'
_pd_proc_ls_background_function
;   GSAS Background function number 1 with 35 terms.
 Shifted Chebyshev function of 1st kind
      1:    5509.85     2:   -916.864     3:    41.8217     4:   -472.872    
      5:    355.634     6:   -105.360     7:   -4.34082     8:    38.4036    
      9:   -22.0706    10:   -4.82417    11:   -5.53304    12:    20.0168    
     13:    9.32749    14:   -19.6791    15:    13.9443    16:   -8.56432    
     17:    11.1965    18:   -10.4035    19:   -3.42004    20:   -3.71474    
     21:    17.6587    22:   -8.58811    23:    11.8495    24:   -16.2246    
     25:   0.520663    26:    1.91898    27:   -6.94171    28:   -8.20541    
     29:    5.17403    30:    2.06485    31:   -4.10070    32:  -0.344733    
     33:   -2.72115    34:    5.49467    35:   -5.57452    
;
_pd_proc_ls_peak_cutoff 0.00300
_pd_proc_ls_pref_orient_corr
;   March-Dollase
 AXIS  1 Ratio=     1.579 Frac     0.501  h= 0.000  k= 0.000  l= 1.000
 AXIS  2 Ratio=     1.433 Frac     0.499  h= 1.000  k= 0.000  l= 0.000
 Prefered orientation correction range: Min=   0.37534, Max=   1.85045
;
_pd_proc_ls_profile_function
;
 CW Profile function number 2 with  18 terms
 Profile coefficients for Simpson's rule integration of pseudovoigt function
 C.J. Howard (1982). J. Appl. Cryst.,15,615-620.
 P. Thompson, D.E. Cox & J.B. Hastings (1987). J. Appl. Cryst.,20,79-83.
 #1(GU)   = 7567.780 #2(GV)   = -127.321 #3(GW)   =    5.078
 #4(LX)   =    2.288 #5(LY)   =    0.424 #6(trns) =    0.000
 #7(asym) =   0.1321 #8(shft) =   0.0000 #9(GP)   =    0.000
 #10(stec)=     0.00 #11(ptec)=     0.00 #12(sfec)=     0.00
 #13(L11) =    0.000 #14(L22) =    0.000 #15(L33) =    0.000
 #16(L12) =    0.000 #17(L13) =    0.000 #18(L23) =    0.000
 Peak tails are ignored  where the intensity is below 0.0030 times the peak
   Aniso. broadening axis   0.0   0.0   1.0
;
_pd_proc_ls_prof_R_factor 0.0048
_pd_proc_ls_prof_wR_expected 0.0134
_pd_proc_ls_prof_wR_factor 0.0066
_pd_proc_number_of_points 1997
_pd_spec_mounting ' ?'
_refine_ls_goodness_of_fit_all 0.50
_refine_ls_matrix_type full
_refine_ls_number_parameters 31
_refine_ls_number_restraints 10
_refine_ls_R_Fsqd_factor 0.16602
_refine_ls_shift/su_max 2.63
_refine_ls_shift/su_mean 0.77
_reflns_d_resolution_high 1.064
_reflns_d_resolution_low 6.722
_reflns_limit_h_max 7
_reflns_limit_h_min 0
_reflns_limit_k_max 5
_reflns_limit_k_min 0
_reflns_limit_l_max 6
_reflns_limit_l_min -8
_reflns_number_total 248
_cod_data_source_file kk5159sup10.cif
_cod_data_source_block REF1_publ_560
_cod_depositor_comments
;
The following automatic conversions were performed:

data item '_geom_angle_publ_flag' value 'N' was changed to 'n' in
accordance with the
/home/saulius/struct/COD-crude-data/automatic-downloads/DataCite-retrospective/IUCr/depositions/lib/dictionaries/cif_core.dic
dictionary named 'cif_core.dic' version 2.4.2 last updated on
2011-04-26 (15 times).

data item '_geom_bond_publ_flag' value 'N' was changed to 'n' in
accordance with the
/home/saulius/struct/COD-crude-data/automatic-downloads/DataCite-retrospective/IUCr/depositions/lib/dictionaries/cif_core.dic
dictionary named 'cif_core.dic' version 2.4.2 last updated on
2011-04-26 (35 times).

Automatic conversion script
Id: cif_fix_values 7556 2019-12-06 15:28:31Z antanas 
;
_cod_original_cell_volume 278.83(10)
_cod_database_code 2300651
_gsas_exptl_extinct_corr_t_min 1.00000
_gsas_exptl_extinct_corr_t_max 1.00000

loop_
_symmetry_equiv_pos_site_id
_symmetry_equiv_pos_as_xyz
1 +x,+y,+z
2 -x+1/2,+y+1/2,-z
-1 -x,-y,-z
-2 +x+1/2,-y+1/2,+z

loop_
_atom_site_type_symbol
_atom_site_label
_atom_site_fract_x
_atom_site_fract_y
_atom_site_fract_z
_atom_site_occupancy
_atom_site_thermal_displace_type
_atom_site_U_iso_or_equiv
_atom_site_symmetry_multiplicity
C C1 0.0843(8) 0.0203(7) 0.3374(5) 1.0 Uiso 0.033 4
C C2 0.1158(8) 0.1709(7) 0.2281(4) 1.0 Uiso 0.025 4
C C3 0.0498(7) 0.1095(4) 0.0370(4) 1.0 Uiso 0.02 4
C C4 0.0792(8) 0.2625(7) -0.0796(5) 1.0 Uiso 0.02 4
C C5 -0.0130(8) -0.1995(7) 0.2626(5) 1.0 Uiso 0.025 4
H H1 0.1269(21) 0.060(4) 0.4617(7) 1.0 Uiso 0.035 4
H H2 0.1799(26) 0.3151(10) 0.2799(34) 1.0 Uiso 0.03 4
H H4 0.1456(20) 0.4078(10) -0.041(6) 1.0 Uiso 0.025 4
H H5 -0.0307(13) -0.3022(15) 0.3378(8) 1.0 Uiso 0.03 4

loop_
_atom_type_symbol
_atom_type_number_in_cell
_atom_type_scat_dispersion_real
_atom_type_scat_dispersion_imag
_atom_type_scat_Cromer_Mann_a1
_atom_type_scat_Cromer_Mann_a2
_atom_type_scat_Cromer_Mann_a3
_atom_type_scat_Cromer_Mann_a4
_atom_type_scat_Cromer_Mann_b1
_atom_type_scat_Cromer_Mann_b2
_atom_type_scat_Cromer_Mann_b3
_atom_type_scat_Cromer_Mann_b4
_atom_type_scat_Cromer_Mann_c
_atom_type_scat_source
C 20.0 0.000 0.000 2.31000 20.8439 1.02000 10.2075 1.58860 0.56870 0.86500 51.6512 0.21560 International_Tables_Vol_C
H 16.0 0.000 0.000 0.49300 10.5109 0.32291 26.1257 0.14019 3.14236 0.04081 57.7997 0.00304 International_Tables_Vol_C

loop_
_geom_angle_atom_site_label_1
_geom_angle_atom_site_label_2
_geom_angle_atom_site_label_3
_geom_angle
_geom_angle_site_symmetry_1
_geom_angle_site_symmetry_3
_geom_angle_publ_flag
C2 C1 C5 120.4(4) 1_555 1_555 n
C2 C1 H1 121.3(14) 1_555 1_555 n
C5 C1 H1 118.3(14) 1_555 1_555 n
C1 C2 C3 121.27(34) 1_555 1_555 n
C1 C2 H2 119.1(20) 1_555 1_555 n
C3 C2 H2 119.6(20) 1_555 1_555 n
C2 C3 C3 117.7(4) 1_555 -1_555 n
C2 C3 C4 122.42(24) 1_555 1_555 n
C3 C3 C4 119.9(4) -1_555 1_555 n
C3 C4 C5 121.1(4) 1_555 -1_555 n
C3 C4 H4 125.1(33) 1_555 1_555 n
C5 C4 H4 113.8(34) -1_555 1_555 n
C1 C5 C4 119.7(4) 1_555 -1_555 n
C1 C5 H5 120.2(6) 1_555 1_555 n
C4 C5 H5 120.1(6) -1_555 1_555 n

loop_
_geom_bond_atom_site_label_1
_geom_bond_atom_site_label_2
_geom_bond_distance
_geom_bond_site_symmetry_2
_geom_bond_publ_flag
C1 C2 1.355(4) 1_555 n
C1 C5 1.3794(35) 1_555 n
C1 H1 0.911(5) 1_555 n
C1 H2 1.964(19) 1_555 n
C1 H5 2.001(7) 1_555 n
C2 C1 1.355(4) 1_555 n
C2 C3 1.400(4) 1_555 n
C2 H1 1.987(13) 1_555 n
C2 H2 0.909(5) 1_555 n
C3 C2 1.400(4) 1_555 n
C3 C3 1.3792(33) -1_555 n
C3 C4 1.400(4) 1_555 n
C3 H2 2.011(20) 1_555 n
C3 H4 2.062(30) 1_555 n
C4 C3 1.400(4) 1_555 n
C4 C5 1.339(4) -1_555 n
C4 H4 0.909(5) 1_555 n
C4 H5 1.962(7) -1_555 n
C5 C1 1.3794(35) 1_555 n
C5 C4 1.339(4) -1_555 n
C5 H1 1.981(15) 1_555 n
C5 H4 1.897(34) -1_555 n
C5 H5 0.912(6) 1_555 n
H1 C1 0.911(5) 1_555 n
H1 C2 1.987(13) 1_555 n
H1 C5 1.981(15) 1_555 n
H2 C1 1.964(19) 1_555 n
H2 C2 0.909(5) 1_555 n
H2 C3 2.011(20) 1_555 n
H4 C3 2.062(30) 1_555 n
H4 C4 0.909(5) 1_555 n
H4 C5 1.897(34) -1_555 n
H5 C1 2.001(7) 1_555 n
H5 C4 1.962(7) -1_555 n
H5 C5 0.912(6) 1_555 n
